data_7701474
loop_
_publ_author_name
'Maji, Milan'
'Kundu, Sabuj'

_publ_section_title
;
 Cooperative Ruthenium Complex Catalyzed Multicomponent Synthesis of
 Pyrimidines
;
_journal_name_full 'Dalton Transactions'
_journal_paper_doi 10.1039/C9DT04040D
_journal_year 2019
_chemical_formula_moiety 'C50 H42 N3 O P2 Ru, Cl, C3 H3'
_chemical_formula_sum 'C53 H44 Cl N3 O P2 Ru'
_chemical_formula_weight 937.37
_space_group_crystal_system monoclinic
_space_group_IT_number 14
_space_group_name_Hall '-P 2yn'
_space_group_name_H-M_alt 'P 1 21/n 1'
_atom_sites_solution_hydrogens mixed
_atom_sites_solution_primary iterative
_audit_creation_date 2019-10-15
_audit_creation_method
;
Olex2 1.2
(compiled 2017.08.10 svn.r3458 for OlexSys, GUI svn.r5506)
;
_audit_update_record
;
2019-10-15 deposited with the CCDC.	2019-11-04 downloaded from the CCDC.
;
_cell_angle_alpha 90.000(5)
_cell_angle_beta 95.099(5)
_cell_angle_gamma 90.000(5)
_cell_formula_units_Z 4
_cell_length_a 9.806(5)
_cell_length_b 22.261(5)
_cell_length_c 19.795(5)
_cell_measurement_reflns_used 9912
_cell_measurement_temperature 100(2)
_cell_measurement_theta_max 28.22
_cell_measurement_theta_min 2.42
_cell_volume 4304(3)
_computing_cell_refinement 'SAINT v8.34A (Bruker, 2013)'
_computing_data_reduction 'SAINT v8.34A (Bruker, 2013)'
_computing_molecular_graphics 'Olex2 (Dolomanov et al., 2009)'
_computing_publication_material 'Olex2 (Dolomanov et al., 2009)'
_computing_structure_refinement 'olex2.refine (Bourhis et al., 2015)'
_computing_structure_solution 'olex2.solve (Bourhis et al., 2015)'
_diffrn_ambient_temperature 100.0
_diffrn_measured_fraction_theta_full 0.999
_diffrn_measured_fraction_theta_max 0.997
_diffrn_measurement_device_type 'Bruker APEX-II CCD'
_diffrn_measurement_method '\f and \w scans'
_diffrn_radiation_type MoK\a
_diffrn_radiation_wavelength 0.71073
_diffrn_reflns_av_R_equivalents 0.1038
_diffrn_reflns_av_unetI/netI 0.1174
_diffrn_reflns_Laue_measured_fraction_full 0.999
_diffrn_reflns_Laue_measured_fraction_max 0.997
_diffrn_reflns_limit_h_max 10
_diffrn_reflns_limit_h_min -13
_diffrn_reflns_limit_k_max 29
_diffrn_reflns_limit_k_min -29
_diffrn_reflns_limit_l_max 26
_diffrn_reflns_limit_l_min -26
_diffrn_reflns_number 43395
_diffrn_reflns_point_group_measured_fraction_full 0.999
_diffrn_reflns_point_group_measured_fraction_max 0.997
_diffrn_reflns_theta_full 25.242
_diffrn_reflns_theta_max 28.372
_diffrn_reflns_theta_min 2.066
_exptl_absorpt_coefficient_mu 0.545
_exptl_absorpt_correction_T_max 0.7457
_exptl_absorpt_correction_T_min 0.6388
_exptl_absorpt_correction_type empirical
_exptl_absorpt_process_details
;
SADABS-2014/4 (Bruker,2014/4) was used for absorption correction.
wR2(int) was 0.0686 before and 0.0560 after correction.
The Ratio of minimum to maximum transmission is 0.8566.
The \l/2 correction factor is 0.00150.
;
_exptl_crystal_colour 'clear yellowish'
_exptl_crystal_colour_lustre clear
_exptl_crystal_colour_modifier yellowish
_exptl_crystal_density_diffrn 1.447
_exptl_crystal_description block
_exptl_crystal_F_000 1928
_exptl_crystal_size_max 0.01
_exptl_crystal_size_mid 0.01
_exptl_crystal_size_min 0.01
_refine_diff_density_max 1.110
_refine_diff_density_min -0.734
_refine_diff_density_rms 0.121
_refine_ls_extinction_method none
_refine_ls_goodness_of_fit_ref 1.007
_refine_ls_hydrogen_treatment mixed
_refine_ls_matrix_type full
_refine_ls_number_parameters 555
_refine_ls_number_reflns 10744
_refine_ls_number_restraints 0
_refine_ls_restrained_S_all 1.007
_refine_ls_R_factor_all 0.1194
_refine_ls_R_factor_gt 0.0566
_refine_ls_shift/su_max 0.053
_refine_ls_shift/su_mean 0.003
_refine_ls_structure_factor_coef Fsqd
_refine_ls_weighting_details 'w=1/[\s^2^(Fo^2^)+(0.0562P)^2^+3.2664P] where P=(Fo^2^+2Fc^2^)/3'
_refine_ls_weighting_scheme calc
_refine_ls_wR_factor_gt 0.1133
_refine_ls_wR_factor_ref 0.1334
_reflns_Friedel_coverage 0.000
_reflns_number_gt 6689
_reflns_number_total 10744
_reflns_threshold_expression 'I > 2\s(I)'
_cod_data_source_file c9dt04040d2.cif
_cod_data_source_block complex_d
_cod_database_code 7701474
_shelx_shelxl_version_number 2017/1
_shelx_space_group_comment
;
The symmetry employed for this shelxl refinement is uniquely defined
by the following loop, which should always be used as a source of
symmetry information in preference to the above space-group names.
They are only intended as comments.
;
_shelx_estimated_absorpt_t_max 0.995
_shelx_estimated_absorpt_t_min 0.995
_olex2_refinement_description
;
1. Fixed Uiso
 At 1.2 times of:
  All C(H) groups, All N(H) groups
 At 1.5 times of:
  All C(H,H,H) groups
2.a Aromatic/amide H refined with riding coordinates:
 N007(H007), C010(H010), C011(H011), C012(H012), C013(H013), C014(H014),
 C016(H016), C018(H018), C019(H019), C022(H022), C025(H025), C027(H027),
 C029(H029), C030(H030), C031(H031), C034(H034), C035(H035), C036(H036),
 C037(H037), C038(H038), C039(H039), C040(H040), C041(H041), C042(H042),
 C043(H043), C044(H044), C045(H045), C046(H046), C047(H047), C048(H048),
 C049(H049), C050(H050), C051(H051), C052(H052), C053(H053), C054(H054),
 C055(H055), C056(H056), C059(H059), C060(H060), C061(H061)
2.b Idealised Me refined as rotating group:
 C032(H03a,H03b,H03c)
;
_olex2_submission_special_instructions 'No special instructions were received'

loop_
_space_group_symop_operation_xyz
'x, y, z'
'-x+1/2, y+1/2, -z+1/2'
'-x, -y, -z'
'x-1/2, -y-1/2, z-1/2'

loop_
_atom_site_label
_atom_site_type_symbol
_atom_site_fract_x
_atom_site_fract_y
_atom_site_fract_z
_atom_site_U_iso_or_equiv
_atom_site_adp_type
_atom_site_occupancy
_atom_site_site_symmetry_order
_atom_site_calc_flag
_atom_site_refinement_flags_posn
Ru01 Ru 1.00297(3) 0.12584(2) 0.73982(2) 0.01448(9) Uani 1 1 d .
Cl02 Cl 0.60815(10) 0.26871(5) 0.80549(5) 0.0262(2) Uani 1 1 d .
P03 P 0.97041(10) 0.18413(4) 0.64021(5) 0.0148(2) Uani 1 1 d .
P004 P 1.00509(10) 0.07657(4) 0.84583(5) 0.0155(2) Uani 1 1 d .
N005 N 1.2278(3) 0.10013(14) 0.72970(15) 0.0174(7) Uani 1 1 d .
C006 C 1.2537(4) 0.18857(17) 0.79614(18) 0.0154(8) Uani 1 1 d .
N007 N 1.3187(3) 0.23581(14) 0.82702(15) 0.0189(7) Uani 1 1 d .
H007 H 1.407712 0.240081 0.835656 0.023 Uiso 1 1 calc R
O008 O 0.8114(3) 0.03456(13) 0.67380(14) 0.0294(7) Uani 1 1 d .
N009 N 1.1183(3) 0.19455(13) 0.79215(15) 0.0144(7) Uani 1 1 d .
C010 C 1.1495(4) 0.1618(2) 0.4610(2) 0.0302(11) Uani 1 1 d .
H010 H 1.210620 0.182974 0.434945 0.036 Uiso 1 1 calc R
C011 C 0.9846(4) 0.30961(17) 0.65832(19) 0.0215(9) Uani 1 1 d .
H011 H 0.887811 0.310003 0.649308 0.026 Uiso 1 1 calc R
C012 C 1.0040(5) 0.07821(19) 0.4748(2) 0.0287(10) Uani 1 1 d .
H012 H 0.964767 0.041444 0.458287 0.034 Uiso 1 1 calc R
C013 C 1.0522(5) 0.36194(19) 0.6783(2) 0.0281(10) Uani 1 1 d .
H013 H 1.001935 0.397976 0.682764 0.034 Uiso 1 1 calc R
C014 C 1.4205(4) 0.0395(2) 0.7085(2) 0.0292(10) Uani 1 1 d .
H014 H 1.455207 0.005140 0.687183 0.035 Uiso 1 1 calc R
C015 C 0.9412(4) -0.00033(17) 0.84019(19) 0.0174(8) Uani 1 1 d .
C016 C 0.9874(4) -0.03709(18) 0.7895(2) 0.0205(9) Uani 1 1 d .
H016 H 1.051664 -0.021662 0.760729 0.025 Uiso 1 1 calc R
C017 C 0.7933(4) 0.20333(17) 0.61025(19) 0.0168(8) Uani 1 1 d .
C018 C 1.4556(4) 0.12546(19) 0.7784(2) 0.0239(9) Uani 1 1 d .
H018 H 1.513716 0.151828 0.805507 0.029 Uiso 1 1 calc R
C019 C 0.9410(4) -0.09536(19) 0.7806(2) 0.0249(10) Uani 1 1 d .
H019 H 0.971683 -0.119348 0.745214 0.030 Uiso 1 1 calc R
C020 C 1.2203(4) 0.27591(18) 0.84246(19) 0.0187(9) Uani 1 1 d .
C021 C 1.3170(4) 0.13634(17) 0.76802(18) 0.0171(9) Uani 1 1 d .
C022 C 0.7595(4) 0.22094(18) 0.5435(2) 0.0247(10) Uani 1 1 d .
H022 H 0.829084 0.223297 0.513088 0.030 Uiso 1 1 calc R
C023 C 1.1762(4) 0.06980(18) 0.89058(19) 0.0191(9) Uani 1 1 d .
C024 C 1.0560(4) 0.25638(17) 0.65118(18) 0.0165(8) Uani 1 1 d .
C025 C 1.2296(4) 0.33323(18) 0.87165(19) 0.0218(9) Uani 1 1 d .
H025 H 1.315335 0.351103 0.885815 0.026 Uiso 1 1 calc R
C026 C 1.0294(4) 0.15400(17) 0.56181(19) 0.0186(9) Uani 1 1 d .
C027 C 0.9705(4) 0.28008(18) 0.82834(19) 0.0206(9) Uani 1 1 d .
H027 H 0.884071 0.262792 0.814175 0.025 Uiso 1 1 calc R
C028 C 1.2817(4) 0.05268(18) 0.69861(19) 0.0208(9) Uani 1 1 d .
C029 C 0.5244(4) 0.23202(18) 0.5637(2) 0.0226(9) Uani 1 1 d .
H029 H 0.432299 0.241243 0.548212 0.027 Uiso 1 1 calc R
C030 C 1.4458(4) 0.0669(2) 0.9491(2) 0.0308(11) Uani 1 1 d .
H030 H 1.537596 0.065726 0.969020 0.037 Uiso 1 1 calc R
C031 C 0.6250(4) 0.23519(19) 0.5206(2) 0.0255(10) Uani 1 1 d .
H031 H 0.603275 0.247132 0.474809 0.031 Uiso 1 1 calc R
C032 C 1.1914(4) 0.01514(18) 0.6515(2) 0.0233(9) Uani 1 1 d .
H03A H 1.096411 0.028628 0.652212 0.035 Uiso 1 1 calc GR
H03B H 1.198625 -0.026972 0.665803 0.035 Uiso 1 1 calc GR
H03C H 1.219584 0.018996 0.605434 0.035 Uiso 1 1 calc GR
C033 C 1.0936(4) 0.24958(17) 0.82087(18) 0.0160(8) Uani 1 1 d .
C034 C 1.1086(4) 0.36211(18) 0.8787(2) 0.0268(10) Uani 1 1 d .
H034 H 1.110885 0.400900 0.898764 0.032 Uiso 1 1 calc R
C035 C 0.7496(4) 0.15180(17) 1.01038(19) 0.0206(9) Uani 1 1 d .
H035 H 0.693400 0.165320 1.043983 0.025 Uiso 1 1 calc R
C036 C 0.9725(4) 0.10023(19) 0.5371(2) 0.0247(10) Uani 1 1 d .
H036 H 0.911818 0.078537 0.562888 0.030 Uiso 1 1 calc R
C037 C 0.8018(4) 0.14944(17) 0.89461(19) 0.0194(9) Uani 1 1 d .
H037 H 0.782969 0.162286 0.848968 0.023 Uiso 1 1 calc R
C038 C 1.6284(5) -0.0078(2) 0.5315(2) 0.0351(12) Uani 1 1 d .
H038 H 1.717953 -0.013215 0.553223 0.042 Uiso 1 1 calc R
C039 C 1.3924(4) 0.0188(2) 0.9118(2) 0.0279(10) Uani 1 1 d .
H039 H 1.447678 -0.015481 0.905672 0.033 Uiso 1 1 calc R
C040 C 1.2321(4) 0.11847(18) 0.92820(19) 0.0205(9) Uani 1 1 d .
H040 H 1.177849 0.153184 0.933732 0.025 Uiso 1 1 calc R
C041 C 0.6904(4) 0.20079(19) 0.6530(2) 0.0263(10) Uani 1 1 d .
H041 H 0.711083 0.188894 0.698815 0.032 Uiso 1 1 calc R
C042 C 0.8464(4) -0.02423(18) 0.8814(2) 0.0206(9) Uani 1 1 d .
H042 H 0.810767 0.000065 0.915149 0.025 Uiso 1 1 calc R
C043 C 1.1982(4) 0.25789(18) 0.66368(19) 0.0198(9) Uani 1 1 d .
H043 H 1.249033 0.222101 0.658576 0.024 Uiso 1 1 calc R
C044 C 0.8042(4) -0.08367(19) 0.8731(2) 0.0259(10) Uani 1 1 d .
H044 H 0.742643 -0.100222 0.902541 0.031 Uiso 1 1 calc R
C045 C 1.2589(4) 0.02019(18) 0.8832(2) 0.0244(10) Uani 1 1 d .
H045 H 1.223114 -0.013447 0.857930 0.029 Uiso 1 1 calc R
C046 C 1.4298(4) 0.0526(2) 0.5092(2) 0.0302(11) Uani 1 1 d .
H046 H 1.381316 0.088842 0.515279 0.036 Uiso 1 1 calc R
C047 C 1.0916(5) 0.1091(2) 0.4367(2) 0.0309(11) Uani 1 1 d .
H047 H 1.111779 0.093974 0.393835 0.037 Uiso 1 1 calc R
C048 C 1.5594(5) 0.0445(2) 0.5412(2) 0.0326(11) Uani 1 1 d .
H048 H 1.600289 0.075029 0.569846 0.039 Uiso 1 1 calc R
C049 C 1.2667(4) 0.30977(19) 0.6832(2) 0.0252(10) Uani 1 1 d .
H049 H 1.363707 0.309996 0.690672 0.030 Uiso 1 1 calc R
C050 C 1.1921(4) 0.36199(19) 0.6918(2) 0.0267(10) Uani 1 1 d .
H050 H 1.238006 0.397739 0.706969 0.032 Uiso 1 1 calc R
C051 C 1.3654(4) 0.11663(19) 0.9574(2) 0.0256(10) Uani 1 1 d .
H051 H 1.401709 0.149791 0.983339 0.031 Uiso 1 1 calc R
C052 C 0.9356(4) 0.09288(18) 0.9790(2) 0.0209(9) Uani 1 1 d .
H052 H 1.009964 0.066570 0.991335 0.025 Uiso 1 1 calc R
C053 C 1.1196(4) 0.18429(19) 0.5231(2) 0.0229(9) Uani 1 1 d .
H053 H 1.160884 0.220676 0.539598 0.028 Uiso 1 1 calc R
C054 C 0.8567(4) 0.11383(17) 1.02787(19) 0.0210(9) Uani 1 1 d .
H054 H 0.876498 0.101968 1.073804 0.025 Uiso 1 1 calc R
C055 C 0.5582(4) 0.2152(2) 0.6302(2) 0.0318(11) Uani 1 1 d .
H055 H 0.488752 0.213614 0.660755 0.038 Uiso 1 1 calc R
C056 C 0.8506(4) -0.11863(18) 0.8227(2) 0.0235(9) Uani 1 1 d .
H056 H 0.820017 -0.158967 0.817125 0.028 Uiso 1 1 calc R
C057 C 0.9076(4) 0.10995(17) 0.91087(19) 0.0162(8) Uani 1 1 d .
C058 C 0.8895(4) 0.06858(18) 0.69848(19) 0.0202(9) Uani 1 1 d .
C059 C 0.7230(4) 0.17058(18) 0.94372(19) 0.0218(9) Uani 1 1 d .
H059 H 0.650511 0.197983 0.931935 0.026 Uiso 1 1 calc R
C060 C 0.9815(4) 0.33660(18) 0.8574(2) 0.0235(9) Uani 1 1 d .
H060 H 0.900445 0.358740 0.863050 0.028 Uiso 1 1 calc R
C061 C 1.5085(4) 0.0755(2) 0.7487(2) 0.0272(10) Uani 1 1 d .
H061 H 1.603192 0.066201 0.755783 0.033 Uiso 1 1 calc R
H058 H 0.872(4) 0.1506(17) 0.7568(19) 0.028(11) Uiso 1 1 d .

loop_
_atom_site_aniso_label
_atom_site_aniso_U_11
_atom_site_aniso_U_22
_atom_site_aniso_U_33
_atom_site_aniso_U_23
_atom_site_aniso_U_13
_atom_site_aniso_U_12
Ru01 0.01303(16) 0.01663(17) 0.01337(15) 0.00154(14) -0.00107(11) -0.00099(14)
Cl02 0.0178(5) 0.0305(6) 0.0302(6) 0.0067(5) 0.0012(4) -0.0025(4)
P03 0.0135(5) 0.0165(5) 0.0143(5) 0.0012(4) 0.0002(4) 0.0001(4)
P004 0.0156(5) 0.0164(5) 0.0140(5) 0.0017(4) -0.0012(4) -0.0008(4)
N005 0.0180(18) 0.0205(18) 0.0139(16) 0.0022(14) 0.0017(13) 0.0030(14)
C006 0.016(2) 0.018(2) 0.0119(18) 0.0063(16) 0.0010(15) -0.0017(16)
N007 0.0101(16) 0.0269(19) 0.0189(17) 0.0004(15) -0.0035(13) -0.0023(14)
O008 0.0308(18) 0.0286(17) 0.0266(16) -0.0004(14) -0.0107(14) -0.0109(14)
N009 0.0122(16) 0.0164(17) 0.0144(16) -0.0001(13) 0.0012(13) -0.0005(13)
C010 0.029(3) 0.040(3) 0.023(2) 0.004(2) 0.0092(19) 0.010(2)
C011 0.020(2) 0.021(2) 0.024(2) 0.0008(18) 0.0011(17) 0.0017(18)
C012 0.037(3) 0.022(2) 0.025(2) -0.0048(19) -0.011(2) 0.008(2)
C013 0.034(3) 0.021(2) 0.029(2) 0.0016(19) 0.005(2) 0.002(2)
C014 0.030(3) 0.030(3) 0.028(2) -0.008(2) 0.008(2) 0.010(2)
C015 0.018(2) 0.014(2) 0.019(2) 0.0059(16) -0.0044(16) -0.0004(16)
C016 0.018(2) 0.024(2) 0.019(2) 0.0027(18) 0.0000(17) 0.0015(18)
C017 0.015(2) 0.015(2) 0.019(2) -0.0001(16) -0.0035(16) 0.0015(16)
C018 0.015(2) 0.028(2) 0.028(2) 0.005(2) -0.0008(17) 0.0003(19)
C019 0.026(2) 0.024(2) 0.024(2) -0.0045(19) -0.0003(18) -0.0031(19)
C020 0.018(2) 0.023(2) 0.0148(19) 0.0012(17) 0.0013(16) 0.0002(17)
C021 0.015(2) 0.023(2) 0.0133(18) 0.0057(16) 0.0010(15) 0.0002(17)
C022 0.018(2) 0.033(3) 0.024(2) 0.0075(19) 0.0042(18) 0.0007(19)
C023 0.018(2) 0.023(2) 0.016(2) 0.0067(17) 0.0008(16) -0.0005(18)
C024 0.020(2) 0.019(2) 0.0113(18) 0.0029(16) 0.0038(15) -0.0009(17)
C025 0.021(2) 0.025(2) 0.019(2) -0.0032(18) -0.0003(17) -0.0111(18)
C026 0.022(2) 0.018(2) 0.0159(19) -0.0009(17) -0.0010(16) 0.0059(17)
C027 0.019(2) 0.023(2) 0.020(2) -0.0019(18) 0.0021(17) -0.0019(18)
C028 0.022(2) 0.023(2) 0.018(2) 0.0041(18) 0.0033(17) 0.0025(18)
C029 0.015(2) 0.026(2) 0.025(2) 0.0004(19) -0.0063(17) 0.0050(18)
C030 0.019(2) 0.040(3) 0.032(3) 0.011(2) -0.0097(19) -0.001(2)
C031 0.026(2) 0.029(2) 0.020(2) 0.0095(19) -0.0038(18) 0.0061(19)
C032 0.024(2) 0.023(2) 0.024(2) -0.0040(18) 0.0042(18) 0.0013(18)
C033 0.017(2) 0.019(2) 0.0122(18) 0.0012(16) 0.0037(15) -0.0019(17)
C034 0.032(3) 0.020(2) 0.028(2) -0.0035(19) 0.0059(19) -0.0059(19)
C035 0.023(2) 0.021(2) 0.019(2) -0.0038(18) 0.0050(17) -0.0031(18)
C036 0.031(3) 0.024(2) 0.018(2) 0.0038(18) -0.0010(18) 0.0001(19)
C037 0.021(2) 0.022(2) 0.0153(19) 0.0060(17) 0.0012(16) 0.0015(18)
C038 0.021(2) 0.049(3) 0.033(3) -0.003(2) -0.010(2) 0.004(2)
C039 0.022(2) 0.026(2) 0.034(2) 0.003(2) -0.0032(19) 0.0045(19)
C040 0.022(2) 0.021(2) 0.018(2) 0.0001(18) 0.0014(16) 0.0004(18)
C041 0.021(2) 0.039(3) 0.018(2) 0.004(2) 0.0001(17) 0.009(2)
C042 0.020(2) 0.021(2) 0.020(2) -0.0029(18) 0.0003(17) -0.0033(18)
C043 0.017(2) 0.025(2) 0.017(2) 0.0071(18) 0.0013(16) 0.0015(18)
C044 0.022(2) 0.029(2) 0.028(2) 0.003(2) 0.0048(18) -0.0106(19)
C045 0.025(2) 0.020(2) 0.028(2) 0.0018(19) -0.0027(18) -0.0012(19)
C046 0.031(3) 0.032(3) 0.028(2) 0.001(2) 0.001(2) 0.009(2)
C047 0.040(3) 0.038(3) 0.015(2) -0.004(2) -0.0002(19) 0.016(2)
C048 0.030(3) 0.036(3) 0.030(3) -0.009(2) -0.004(2) -0.004(2)
C049 0.019(2) 0.035(3) 0.022(2) 0.0048(19) 0.0036(17) -0.008(2)
C050 0.030(3) 0.025(3) 0.024(2) -0.0016(19) 0.0010(19) -0.012(2)
C051 0.025(2) 0.030(3) 0.022(2) 0.0023(19) -0.0016(18) -0.008(2)
C052 0.020(2) 0.021(2) 0.021(2) 0.0010(18) -0.0029(17) 0.0019(18)
C053 0.018(2) 0.028(2) 0.023(2) -0.0026(19) 0.0046(17) 0.0024(18)
C054 0.029(2) 0.019(2) 0.0143(19) 0.0029(16) 0.0004(17) -0.0076(18)
C055 0.017(2) 0.048(3) 0.031(2) 0.009(2) 0.0053(19) 0.013(2)
C056 0.024(2) 0.017(2) 0.030(2) -0.0020(19) -0.0007(18) -0.0084(18)
C057 0.014(2) 0.016(2) 0.0187(19) 0.0007(16) 0.0024(16) -0.0032(16)
C058 0.020(2) 0.023(2) 0.017(2) 0.0061(18) -0.0029(17) 0.0004(18)
C059 0.023(2) 0.020(2) 0.023(2) 0.0003(18) -0.0005(17) 0.0027(18)
C060 0.022(2) 0.024(2) 0.026(2) -0.0020(19) 0.0073(18) 0.0014(19)
C061 0.017(2) 0.034(3) 0.030(3) 0.001(2) 0.0011(19) 0.009(2)

loop_
_atom_type_symbol
_atom_type_description
_atom_type_scat_dispersion_real
_atom_type_scat_dispersion_imag
_atom_type_scat_source
C C 0.0033 0.0016 'International Tables Vol C Tables 4.2.6.8 and 6.1.1.4'
H H 0.0000 0.0000 'International Tables Vol C Tables 4.2.6.8 and 6.1.1.4'
Cl Cl 0.1484 0.1585 'International Tables Vol C Tables 4.2.6.8 and 6.1.1.4'
N N 0.0061 0.0033 'International Tables Vol C Tables 4.2.6.8 and 6.1.1.4'
O O 0.0106 0.0060 'International Tables Vol C Tables 4.2.6.8 and 6.1.1.4'
P P 0.1023 0.0942 'International Tables Vol C Tables 4.2.6.8 and 6.1.1.4'
Ru Ru -1.2594 0.8363 'International Tables Vol C Tables 4.2.6.8 and 6.1.1.4'

loop_
_geom_angle_atom_site_label_1
_geom_angle_atom_site_label_2
_geom_angle_atom_site_label_3
_geom_angle
_geom_angle_site_symmetry_1
_geom_angle_site_symmetry_3
P03 Ru01 P004 170.53(4) . .
N005 Ru01 P03 97.09(8) . .
N005 Ru01 P004 91.66(8) . .
N009 Ru01 P03 92.20(8) . .
N009 Ru01 P004 86.49(8) . .
N009 Ru01 N005 75.43(12) . .
C058 Ru01 P03 88.72(12) . .
C058 Ru01 P004 91.76(12) . .
C058 Ru01 N005 109.62(15) . .
C058 Ru01 N009 174.73(15) . .
C017 P03 Ru01 116.88(13) . .
C024 P03 Ru01 111.11(12) . .
C024 P03 C017 104.24(17) . .
C024 P03 C026 104.38(18) . .
C026 P03 Ru01 118.53(13) . .
C026 P03 C017 99.93(18) . .
C015 P004 Ru01 113.89(13) . .
C015 P004 C023 104.33(18) . .
C015 P004 C057 103.08(18) . .
C023 P004 Ru01 113.72(13) . .
C057 P004 Ru01 118.17(13) . .
C057 P004 C023 101.93(18) . .
C021 N005 Ru01 112.0(2) . .
C028 N005 Ru01 130.5(3) . .
C028 N005 C021 117.1(3) . .
N007 C006 C021 126.7(3) . .
N009 C006 N007 112.2(3) . .
N009 C006 C021 121.1(3) . .
C006 N007 C020 107.3(3) . .
C006 N009 Ru01 116.3(2) . .
C006 N009 C033 106.0(3) . .
C033 N009 Ru01 137.4(2) . .
C047 C010 C053 120.5(4) . .
C013 C011 C024 121.0(4) . .
C047 C012 C036 120.7(4) . .
C050 C013 C011 120.1(4) . .
C061 C014 C028 120.8(4) . .
C016 C015 P004 117.4(3) . .
C042 C015 P004 124.4(3) . .
C042 C015 C016 118.1(4) . .
C019 C016 C015 121.1(4) . .
C022 C017 P03 120.8(3) . .
C041 C017 P03 121.2(3) . .
C041 C017 C022 118.1(4) . .
C021 C018 C061 118.7(4) . .
C056 C019 C016 120.0(4) . .
N007 C020 C025 131.7(4) . .
N007 C020 C033 106.4(3) . .
C025 C020 C033 121.9(4) . .
N005 C021 C006 114.2(3) . .
N005 C021 C018 123.6(4) . .
C018 C021 C006 122.2(4) . .
C017 C022 C031 120.8(4) . .
C040 C023 P004 119.5(3) . .
C045 C023 P004 122.3(3) . .
C045 C023 C040 117.9(4) . .
C011 C024 P03 122.4(3) . .
C011 C024 C043 117.8(4) . .
C043 C024 P03 119.1(3) . .
C034 C025 C020 116.5(4) . .
C036 C026 P03 117.8(3) . .
C036 C026 C053 118.5(4) . .
C053 C026 P03 123.5(3) . .
C060 C027 C033 116.6(4) . .
N005 C028 C014 121.3(4) . .
N005 C028 C032 119.3(3) . .
C014 C028 C032 119.4(4) . .
C031 C029 C055 119.1(4) . .
C051 C030 C039 119.6(4) . .
C029 C031 C022 120.1(4) . .
N009 C033 C020 108.2(3) . .
N009 C033 C027 131.0(4) . .
C027 C033 C020 120.8(4) . .
C025 C034 C060 122.4(4) . .
C054 C035 C059 120.2(4) . .
C012 C036 C026 120.2(4) . .
C057 C037 C059 120.8(4) . .
C048 C038 C046 120.9(4) . 3_856
C045 C039 C030 120.3(4) . .
C051 C040 C023 120.7(4) . .
C055 C041 C017 120.9(4) . .
C044 C042 C015 120.0(4) . .
C049 C043 C024 121.7(4) . .
C056 C044 C042 120.7(4) . .
C039 C045 C023 121.2(4) . .
C038 C046 C048 119.5(4) 3_856 .
C010 C047 C012 119.6(4) . .
C038 C048 C046 119.5(4) . .
C043 C049 C050 119.2(4) . .
C013 C050 C049 120.1(4) . .
C030 C051 C040 120.3(4) . .
C054 C052 C057 120.7(4) . .
C010 C053 C026 120.5(4) . .
C035 C054 C052 119.9(4) . .
C041 C055 C029 121.0(4) . .
C019 C056 C044 120.1(4) . .
C037 C057 P004 121.7(3) . .
C037 C057 C052 118.5(4) . .
C052 C057 P004 119.7(3) . .
O008 C058 Ru01 175.8(4) . .
C037 C059 C035 119.9(4) . .
C027 C060 C034 121.9(4) . .
C014 C061 C018 118.4(4) . .

loop_
_geom_bond_atom_site_label_1
_geom_bond_atom_site_label_2
_geom_bond_distance
_geom_bond_site_symmetry_2
Ru01 P03 2.3584(11) .
Ru01 P004 2.3663(11) .
Ru01 N005 2.304(3) .
Ru01 N009 2.117(3) .
Ru01 C058 1.836(4) .
P03 C017 1.835(4) .
P03 C024 1.818(4) .
P03 C026 1.831(4) .
P004 C015 1.823(4) .
P004 C023 1.832(4) .
P004 C057 1.828(4) .
N005 C021 1.368(5) .
N005 C028 1.354(5) .
C006 N007 1.348(5) .
C006 N009 1.330(5) .
C006 C021 1.452(5) .
N007 C020 1.368(5) .
O008 C058 1.154(4) .
N009 C033 1.381(5) .
C010 C047 1.372(6) .
C010 C053 1.384(6) .
C011 C013 1.381(6) .
C011 C024 1.390(5) .
C012 C036 1.386(6) .
C012 C047 1.376(6) .
C013 C050 1.374(6) .
C014 C028 1.389(6) .
C014 C061 1.379(6) .
C015 C016 1.402(5) .
C015 C042 1.395(5) .
C016 C019 1.381(5) .
C017 C022 1.390(5) .
C017 C041 1.374(5) .
C018 C021 1.378(5) .
C018 C061 1.380(6) .
C019 C056 1.373(6) .
C020 C025 1.400(5) .
C020 C033 1.406(5) .
C022 C031 1.393(5) .
C023 C040 1.399(5) .
C023 C045 1.386(5) .
C024 C043 1.395(5) .
C025 C034 1.367(6) .
C026 C036 1.391(6) .
C026 C053 1.394(5) .
C027 C033 1.404(5) .
C027 C060 1.384(5) .
C028 C032 1.485(5) .
C029 C031 1.362(6) .
C029 C055 1.381(6) .
C030 C039 1.378(6) .
C030 C051 1.378(6) .
C034 C060 1.400(6) .
C035 C054 1.368(6) .
C035 C059 1.387(5) .
C037 C057 1.376(5) .
C037 C059 1.378(5) .
C038 C046 1.374(6) 3_856
C038 C048 1.370(6) .
C039 C045 1.379(6) .
C040 C051 1.382(5) .
C041 C055 1.373(5) .
C042 C044 1.392(5) .
C043 C049 1.374(5) .
C044 C056 1.373(6) .
C046 C048 1.380(6) .
C049 C050 1.392(6) .
C052 C054 1.374(5) .
C052 C057 1.404(5) .
